data_4020693
loop_
_publ_author_name
'Claude Grison'
'Philippe Coutrot'
'St\'ephane Gen\`eve'
'Claude Didierjean'
'Michel Marraud'

_publ_section_title
;
 Structural Investigation of "cis" and "trans" Vinylogous Peptides:
 cis-Vinylog Turn in Folded cis-Vinylogous Peptides,
 an Excellent Mimic of the Natural \b-Turn
;
_journal_name_full 'Journal of Organic Chemistry'
_journal_page_first 10753
_journal_page_last 10764
_journal_paper_doi 10.1021/jo051483y
_journal_volume 70
_journal_year 2005
_chemical_absolute_configuration syn
_chemical_formula_moiety 'C14 H26 N2 O2'
_chemical_formula_sum 'C14 H26 N2 O2'
_chemical_formula_weight 254.37
_space_group_IT_number 18
_space_group_name_Hall 'P 2 2ab'
_space_group_name_H-M_alt 'P 21 21 2'
_symmetry_cell_setting orthorhombic
_symmetry_Int_Tables_number 18
_symmetry_space_group_name_Hall 'P 2 2ab'
_symmetry_space_group_name_H-M 'P 21 21 2'
_cell_angle_alpha 90
_cell_angle_beta 90
_cell_angle_gamma 90
_cell_formula_units_Z 4
_cell_length_a 14.747(2)
_cell_length_b 18.745(2)
_cell_length_c 5.7020(10)
_cell_measurement_temperature 293(2)
_cell_measurement_wavelength 1.5418
_cell_volume 1576.2(4)
_diffrn_ambient_temperature 293(2)
_exptl_crystal_density_diffrn 1.072
_refine_diff_density_rms 0.031
_cod_database_code 4020693

loop_
_symmetry_equiv_pos_as_xyz
'x, y, z'
'-x, -y, z'
'x+1/2, -y+1/2, -z'
'-x+1/2, y+1/2, -z'

loop_
_atom_site_label
_atom_site_type_symbol
_atom_site_fract_x
_atom_site_fract_y
_atom_site_fract_z
_atom_site_U_iso_or_equiv
_atom_site_adp_type
_atom_site_occupancy
_atom_site_symmetry_multiplicity
_atom_site_calc_flag
_atom_site_refinement_flags
_atom_site_disorder_assembly
_atom_site_disorder_group
C1A C 0.68881(15) 0.53911(12) 0.7113(5) 0.0520(6) Uani 0.769(8) 1 d PD A 1
C2A C 0.6506(5) 0.4878(3) 0.5369(10) 0.110(3) Uani 0.769(8) 1 d PD A 1
H21A H 0.6984 0.47 0.4389 0.165 Uiso 0.769(8) 1 calc PR A 1
H22A H 0.6062 0.5117 0.4418 0.165 Uiso 0.769(8) 1 calc PR A 1
H23A H 0.6224 0.4487 0.618 0.165 Uiso 0.769(8) 1 calc PR A 1
C3A C 0.6136(3) 0.5692(2) 0.8656(10) 0.0782(15) Uani 0.769(8) 1 d PD A 1
H31A H 0.6395 0.6 0.9822 0.117 Uiso 0.769(8) 1 calc PR A 1
H32A H 0.5821 0.5308 0.9411 0.117 Uiso 0.769(8) 1 calc PR A 1
H33A H 0.5719 0.5959 0.7705 0.117 Uiso 0.769(8) 1 calc PR A 1
C4A C 0.7531(3) 0.4961(3) 0.8730(11) 0.0939(19) Uani 0.769(8) 1 d PD A 1
H41A H 0.7805 0.5277 0.985 0.141 Uiso 0.769(8) 1 calc PR A 1
H42A H 0.7995 0.474 0.7801 0.141 Uiso 0.769(8) 1 calc PR A 1
H43A H 0.7191 0.46 0.954 0.141 Uiso 0.769(8) 1 calc PR A 1
C1B C 0.68881(15) 0.53911(12) 0.7113(5) 0.0520(6) Uani 0.231(8) 1 d PD A 2
C2B C 0.5993(8) 0.5305(9) 0.572(3) 0.079(3) Uiso 0.231(8) 1 d PD A 2
H21B H 0.6083 0.497 0.4464 0.118 Uiso 0.231(8) 1 calc PR A 2
H22B H 0.5818 0.5758 0.5075 0.118 Uiso 0.231(8) 1 calc PR A 2
H23B H 0.5525 0.5134 0.6742 0.118 Uiso 0.231(8) 1 calc PR A 2
C3B C 0.7328(10) 0.4676(6) 0.702(3) 0.079(3) Uiso 0.231(8) 1 d PD A 2
H31B H 0.7392 0.4492 0.8581 0.118 Uiso 0.231(8) 1 calc PR A 2
H32B H 0.7915 0.4718 0.6307 0.118 Uiso 0.231(8) 1 calc PR A 2
H33B H 0.6959 0.4357 0.6108 0.118 Uiso 0.231(8) 1 calc PR A 2
C4B C 0.6661(13) 0.5742(8) 0.938(2) 0.079(3) Uiso 0.231(8) 1 d PD A 2
H41B H 0.7138 0.5655 1.0488 0.118 Uiso 0.231(8) 1 calc PR A 2
H42B H 0.6102 0.5552 0.9967 0.118 Uiso 0.231(8) 1 calc PR A 2
H43B H 0.6598 0.6247 0.9134 0.118 Uiso 0.231(8) 1 calc PR A 2
C5 C 0.74473(14) 0.59463(11) 0.5773(5) 0.0476(5) Uani 1 1 d . . .
O1 O 0.82516(10) 0.58313(8) 0.5325(5) 0.0656(6) Uani 1 1 d . A .
N1 N 0.70425(11) 0.65487(9) 0.5088(5) 0.0519(5) Uani 1 1 d D A .
C6 C 0.75418(14) 0.71199(11) 0.3908(5) 0.0479(5) Uani 1 1 d . . .
H6 H 0.7995 0.6906 0.2864 0.072 Uiso 1 1 calc R A .
C7 C 0.68873(16) 0.75669(14) 0.2444(6) 0.0606(7) Uani 1 1 d . A .
H71 H 0.6594 0.7268 0.1307 0.091 Uiso 1 1 calc R . .
H72 H 0.7217 0.7937 0.1654 0.091 Uiso 1 1 calc R . .
H73 H 0.6439 0.7777 0.3451 0.091 Uiso 1 1 calc R . .
C8 C 0.80181(14) 0.75714(11) 0.5695(4) 0.0497(6) Uani 1 1 d . A .
H81 H 0.764 0.7778 0.6809 0.074 Uiso 1 1 calc R . .
C9 C 0.88972(15) 0.77255(11) 0.5946(5) 0.0496(6) Uani 1 1 d . . .
C10 C 0.9218(2) 0.82255(16) 0.7845(7) 0.0743(8) Uani 1 1 d . A .
H101 H 0.9544 0.8615 0.715 0.111 Uiso 1 1 calc R . .
H102 H 0.961 0.7973 0.8903 0.111 Uiso 1 1 calc R . .
H103 H 0.8704 0.8407 0.8691 0.111 Uiso 1 1 calc R . .
C11 C 0.96323(13) 0.74698(12) 0.4330(4) 0.0476(5) Uani 1 1 d . A .
O2 O 1.02070(11) 0.78987(10) 0.3606(4) 0.0683(6) Uani 1 1 d . . .
N2 N 0.96467(12) 0.67829(10) 0.3794(5) 0.0539(5) Uani 1 1 d D . .
C12 C 1.02810(17) 0.64616(15) 0.2159(6) 0.0662(8) Uani 1 1 d . A .
H121 H 1.068 0.6837 0.1555 0.099 Uiso 1 1 calc R . .
C13 C 0.9779(3) 0.6140(3) 0.0133(8) 0.1053(12) Uani 1 1 d . . .
H131 H 0.9411 0.6498 -0.0601 0.158 Uiso 1 1 calc R A .
H132 H 0.9399 0.5759 0.0688 0.158 Uiso 1 1 calc R . .
H133 H 1.0206 0.5955 -0.0984 0.158 Uiso 1 1 calc R . .
C14 C 1.0858(2) 0.59114(19) 0.3370(9) 0.0987(13) Uani 1 1 d . . .
H141 H 1.1169 0.6128 0.4666 0.148 Uiso 1 1 calc R A .
H142 H 1.1293 0.5723 0.2282 0.148 Uiso 1 1 calc R . .
H143 H 1.0479 0.5532 0.3935 0.148 Uiso 1 1 calc R . .
H1 H 0.6395(15) 0.665(2) 0.563(10) 0.148 Uiso 1 1 d D . .
H2 H 0.915(2) 0.647(2) 0.449(9) 0.148 Uiso 1 1 d D . .

loop_
_atom_site_aniso_label
_atom_site_aniso_U_11
_atom_site_aniso_U_22
_atom_site_aniso_U_33
_atom_site_aniso_U_23
_atom_site_aniso_U_13
_atom_site_aniso_U_12
C1A 0.0439(11) 0.0492(11) 0.0629(15) 0.0029(12) 0.0079(12) -0.0020(9)
C2A 0.145(5) 0.111(4) 0.074(3) -0.012(3) 0.015(3) -0.081(4)
C3A 0.073(3) 0.071(2) 0.090(3) 0.018(2) 0.039(3) 0.011(2)
C4A 0.062(2) 0.098(3) 0.122(4) 0.060(3) 0.012(3) 0.011(2)
C1B 0.0439(11) 0.0492(11) 0.0629(15) 0.0029(12) 0.0079(12) -0.0020(9)
C5 0.0351(9) 0.0484(10) 0.0593(14) 0.0018(11) 0.0034(10) -0.0007(8)
O1 0.0387(8) 0.0536(9) 0.1044(17) 0.0173(11) 0.0181(11) 0.0065(6)
N1 0.0334(8) 0.0476(9) 0.0747(13) 0.0072(11) 0.0043(10) 0.0010(7)
C6 0.0349(9) 0.0491(11) 0.0598(13) 0.0051(11) 0.0018(11) 0.0009(8)
C7 0.0492(12) 0.0593(13) 0.0732(17) 0.0104(15) -0.0094(13) 0.0025(10)
C8 0.0462(11) 0.0471(11) 0.0557(14) 0.0013(11) 0.0031(10) 0.0052(9)
C9 0.0480(11) 0.0444(10) 0.0564(14) 0.0039(10) -0.0071(11) -0.0002(9)
C10 0.0766(17) 0.0691(16) 0.077(2) -0.0145(17) -0.0160(17) 0.0000(14)
C11 0.0365(10) 0.0503(10) 0.0559(14) 0.0104(12) -0.0105(10) -0.0053(9)
O2 0.0499(9) 0.0694(10) 0.0855(14) 0.0077(11) -0.0026(10) -0.0230(8)
N2 0.0382(9) 0.0506(10) 0.0729(13) 0.0096(11) 0.0126(10) -0.0013(8)
C12 0.0485(13) 0.0654(14) 0.085(2) 0.0046(16) 0.0225(15) -0.0034(11)
C13 0.110(3) 0.148(3) 0.0576(17) -0.004(2) 0.003(2) 0.026(3)
C14 0.079(2) 0.107(3) 0.111(3) -0.038(3) -0.022(2) 0.0435(19)

loop_
_geom_bond_atom_site_label_1
_geom_bond_atom_site_label_2
_geom_bond_distance
_geom_bond_site_symmetry_2
_geom_bond_publ_flag
C1A C2A 1.494(5) . ?
C1A C3A 1.524(4) . ?
C1A C5 1.532(3) . ?
C1A C4A 1.548(4) . ?
C5 O1 1.232(3) . ?
C5 N1 1.336(3) . ?
N1 C6 1.464(3) . ?
C6 C8 1.499(3) . ?
C6 C7 1.526(3) . ?
C8 C9 1.336(3) . ?
C9 C11 1.501(3) . ?
C9 C10 1.508(4) . ?
C11 O2 1.239(3) . ?
C11 N2 1.323(3) . ?
N2 C12 1.451(3) . ?
C12 C13 1.499(5) . ?
C12 C14 1.505(5) . ?
